data_2212319
loop_
_publ_author_name
'Ochalek, Catherine E.'
'LaDuca, Robert L.'

_publ_section_title
;The 3,4-connected layered hybrid oxide
 poly[tetrakis(\m-2,4'-bipyridine-\k^2^<i>N</i>:<i>N</i>')(\m~4~-\b-octamolybdato-\k^4^<i>O</i>:<i>O</i>':<i>O</i>'':<i>O</i>''')tetracopper(I)]
;
_journal_coeditor_code NG2210
_journal_issue 2
_journal_name_full 'Acta Crystallographica Section E'
_journal_page_first m621
_journal_page_last m624
_journal_paper_doi 10.1107/S1600536807003583
_journal_volume 63
_journal_year 2007
_chemical_formula_iupac '[Cu4 Mo8 O26 (C10 H8 N2)4]'
_chemical_formula_moiety 'C40 H32 Cu4 Mo8 N8 O26'
_chemical_formula_sum 'C40 H32 Cu4 Mo8 N8 O26'
_chemical_formula_weight 2062.46
_chemical_name_systematic
;
poly[tetrakis(\m-2,4'-bipyridine-\k^2^N:N')(\m~4~-\b-octamolybdato-
\k^4^-O:O':O'':O''')tetracopper(I)]
;
_space_group_IT_number 2
_symmetry_cell_setting triclinic
_symmetry_space_group_name_Hall '-P 1'
_symmetry_space_group_name_H-M 'P -1'
_atom_sites_solution_hydrogens geom
_atom_sites_solution_primary direct
_atom_sites_solution_secondary difmap
_audit_creation_method SHELXL97
_cell_angle_alpha 99.427(3)
_cell_angle_beta 114.082(3)
_cell_angle_gamma 100.871(3)
_cell_formula_units_Z 1
_cell_length_a 10.631(2)
_cell_length_b 10.948(2)
_cell_length_c 12.701(3)
_cell_measurement_reflns_used 15119
_cell_measurement_temperature 173(2)
_cell_measurement_theta_max 28.26
_cell_measurement_theta_min 1.82
_cell_volume 1276.7(5)
_computing_cell_refinement SMART
_computing_data_collection 'SMART (Bruker, 2001)'
_computing_data_reduction 'SAINT-Plus (Bruker, 2003)'
_computing_molecular_graphics 'CrystalMaker (Palmer, 2005)'
_computing_publication_material SHELXL97
_computing_structure_refinement 'SHELXL97 (Sheldrick, 1997)'
_computing_structure_solution 'SHELXS97 (Sheldrick, 1997)'
_diffrn_ambient_temperature 173(2)
_diffrn_measured_fraction_theta_full 0.998
_diffrn_measured_fraction_theta_max 0.939
_diffrn_measurement_device_type 'Bruker SMART 1K'
_diffrn_measurement_method \w
_diffrn_radiation_monochromator graphite
_diffrn_radiation_source 'fine-focus sealed tube'
_diffrn_radiation_type MoK\a
_diffrn_radiation_wavelength 0.71073
_diffrn_reflns_av_R_equivalents 0.0196
_diffrn_reflns_av_sigmaI/netI 0.0228
_diffrn_reflns_limit_h_max 14
_diffrn_reflns_limit_h_min -14
_diffrn_reflns_limit_k_max 14
_diffrn_reflns_limit_k_min -14
_diffrn_reflns_limit_l_max 16
_diffrn_reflns_limit_l_min -16
_diffrn_reflns_number 15119
_diffrn_reflns_theta_full 25.00
_diffrn_reflns_theta_max 28.26
_diffrn_reflns_theta_min 1.82
_diffrn_standards_decay_% 0
_diffrn_standards_number 0
_exptl_absorpt_coefficient_mu 3.619
_exptl_absorpt_correction_T_max 0.560
_exptl_absorpt_correction_T_min 0.412
_exptl_absorpt_correction_type multi-scan
_exptl_absorpt_process_details '(SADABS; Sheldrick, 1996)'
_exptl_crystal_colour orange
_exptl_crystal_density_diffrn 2.682
_exptl_crystal_density_method 'not measured'
_exptl_crystal_description block
_exptl_crystal_F_000 988
_exptl_crystal_size_max 0.40
_exptl_crystal_size_mid 0.20
_exptl_crystal_size_min 0.16
_refine_diff_density_max 1.609
_refine_diff_density_min -0.864
_refine_ls_extinction_coef 0.00123(13)
_refine_ls_extinction_expression Fc^*^=kFc[1+0.001xFc^2^\l^3^/sin(2\q)]^-1/4^
_refine_ls_extinction_method 'SHELXL97 (Sheldrick, 1997)'
_refine_ls_goodness_of_fit_ref 1.090
_refine_ls_hydrogen_treatment constr
_refine_ls_matrix_type full
_refine_ls_number_parameters 389
_refine_ls_number_reflns 5945
_refine_ls_number_restraints 0
_refine_ls_restrained_S_all 1.090
_refine_ls_R_factor_all 0.0271
_refine_ls_R_factor_gt 0.0231
_refine_ls_shift/su_max 0.001
_refine_ls_shift/su_mean 0.000
_refine_ls_structure_factor_coef Fsqd
_refine_ls_weighting_details 'calc w = 1/[\s^2^(Fo^2^)+(0.026P)^2^+2.0526P] where P=(Fo^2^+2Fc^2^)/3'
_refine_ls_weighting_scheme calc
_refine_ls_wR_factor_gt 0.0579
_refine_ls_wR_factor_ref 0.0594
_reflns_number_gt 5371
_reflns_number_total 5945
_reflns_threshold_expression I>2\s(I)
_cod_data_source_file ng2210.cif
_cod_data_source_block I
_cod_database_code 2212319
_cod_database_fobs_code 2212319

loop_
_symmetry_equiv_pos_as_xyz
'x, y, z'
'-x, -y, -z'

loop_
_atom_site_type_symbol
_atom_site_label
_atom_site_fract_x
_atom_site_fract_y
_atom_site_fract_z
_atom_site_U_iso_or_equiv
_atom_site_adp_type
_atom_site_calc_flag
_atom_site_refinement_flags
_atom_site_occupancy
Cu Cu1 0.92753(4) 0.15492(4) 0.54966(3) 0.02286(9) Uani d . 1
Cu Cu2 0.44983(4) 0.64784(4) 0.55367(4) 0.02306(9) Uani d . 1
Mo Mo1 0.82417(2) 0.49216(2) 0.98953(2) 0.01207(6) Uani d . 1
Mo Mo2 0.82994(3) 0.69789(2) 0.80942(2) 0.01429(6) Uani d . 1
Mo Mo3 0.88800(2) 0.22326(2) 0.92594(2) 0.01346(6) Uani d . 1
Mo Mo4 0.91292(2) 0.43053(2) 0.74899(2) 0.01305(6) Uani d . 1
O O1 0.7082(2) 0.4166(2) 1.03470(19) 0.0198(4) Uani d . 1
O O2 0.9983(2) 0.58343(18) 0.92660(17) 0.0135(4) Uani d . 1
O O3 0.7964(2) 0.35321(19) 0.85871(17) 0.0137(4) Uani d . 1
O O4 0.7724(2) 0.52242(19) 0.71177(17) 0.0154(4) Uani d . 1
O O5 0.9288(2) 0.7630(2) 0.7448(2) 0.0242(5) Uani d . 1
O O6 0.9389(2) 0.80487(19) 0.96915(18) 0.0177(4) Uani d . 1
O O7 0.7305(2) 0.58341(19) 0.90242(17) 0.0155(4) Uani d . 1
O O8 0.6773(2) 0.7463(2) 0.75378(19) 0.0216(5) Uani d . 1
O O9 0.7710(2) 0.1627(2) 0.97684(19) 0.0210(4) Uani d . 1
O O10 1.0293(2) 0.5091(2) 0.70574(19) 0.0222(5) Uani d . 1
O O11 0.8213(2) 0.2887(2) 0.63790(18) 0.0204(4) Uani d . 1
O O12 1.0465(2) 0.36520(19) 0.87257(17) 0.0146(4) Uani d . 1
O O13 0.8385(2) 0.1130(2) 0.79525(19) 0.0211(4) Uani d . 1
N N1 0.0852(3) 0.1425(2) 0.6878(2) 0.0174(5) Uani d . 1
N N2 0.7862(2) 0.1423(2) 0.3920(2) 0.0156(5) Uani d . 1
N N3 0.3618(3) 0.5250(2) 0.6102(2) 0.0197(5) Uani d . 1
N N4 0.5271(3) -0.2306(2) 0.4895(2) 0.0174(5) Uani d . 1
C C1 0.2139(3) 0.2337(3) 0.7557(3) 0.0158(6) Uani d . 1
C C2 0.3021(3) 0.2302(3) 0.8704(3) 0.0201(6) Uani d . 1
H H2 0.3903 0.2924 0.9156 0.024 Uiso calc R 1
C C3 0.2599(3) 0.1350(3) 0.9178(3) 0.0221(6) Uani d . 1
H H3 0.3162 0.1356 0.9965 0.027 Uiso calc R 1
C C4 0.1325(3) 0.0387(3) 0.8468(3) 0.0215(6) Uani d . 1
H H4 0.1038 -0.0292 0.8750 0.026 Uiso calc R 1
C C5 0.0495(3) 0.0459(3) 0.7333(3) 0.0206(6) Uani d . 1
H H5 -0.0358 -0.0192 0.6852 0.025 Uiso calc R 1
C C6 0.4125(3) 0.5402(3) 0.7288(3) 0.0205(6) Uani d . 1
H H6 0.4837 0.6155 0.7802 0.025 Uiso calc R 1
C C7 0.3649(3) 0.4508(3) 0.7779(3) 0.0187(6) Uani d . 1
H H7 0.4028 0.4668 0.8607 0.022 Uiso calc R 1
C C8 0.2587(3) 0.3350(3) 0.7035(3) 0.0156(5) Uani d . 1
C C9 0.2053(3) 0.3197(3) 0.5802(3) 0.0183(6) Uani d . 1
H H9 0.1348 0.2448 0.5267 0.022 Uiso calc R 1
C C10 0.2572(3) 0.4153(3) 0.5377(3) 0.0207(6) Uani d . 1
H H10 0.2183 0.4037 0.4554 0.025 Uiso calc R 1
C C11 0.6556(3) 0.0529(3) 0.3289(3) 0.0155(5) Uani d . 1
C C12 0.5644(3) 0.0510(3) 0.2128(3) 0.0214(6) Uani d . 1
H H12 0.4737 -0.0081 0.1721 0.026 Uiso calc R 1
C C13 0.6090(3) 0.1375(3) 0.1576(3) 0.0232(7) Uani d . 1
H H13 0.5510 0.1335 0.0783 0.028 Uiso calc R 1
C C14 0.7404(3) 0.2291(3) 0.2222(3) 0.0212(6) Uani d . 1
H H14 0.7717 0.2893 0.1879 0.025 Uiso calc R 1
C C15 0.8246(3) 0.2301(3) 0.3388(3) 0.0190(6) Uani d . 1
H H15 0.9117 0.2940 0.3829 0.023 Uiso calc R 1
C C16 0.4813(3) -0.2554(3) 0.3702(3) 0.0170(6) Uani d . 1
H H16 0.4199 -0.3364 0.3221 0.020 Uiso calc R 1
C C17 0.5210(3) -0.1666(3) 0.3166(3) 0.0176(6) Uani d . 1
H H17 0.4865 -0.1880 0.2339 0.021 Uiso calc R 1
C C18 0.6136(3) -0.0437(3) 0.3866(3) 0.0151(5) Uani d . 1
C C19 0.6602(3) -0.0182(3) 0.5101(3) 0.0168(6) Uani d . 1
H H19 0.7206 0.0624 0.5601 0.020 Uiso calc R 1
C C20 0.6168(3) -0.1124(3) 0.5580(3) 0.0181(6) Uani d . 1
H H20 0.6505 -0.0939 0.6405 0.022 Uiso calc R 1

loop_
_atom_site_aniso_label
_atom_site_aniso_U_11
_atom_site_aniso_U_22
_atom_site_aniso_U_33
_atom_site_aniso_U_12
_atom_site_aniso_U_13
_atom_site_aniso_U_23
Cu1 0.01678(18) 0.0241(2) 0.01801(19) -0.00234(15) 0.00133(15) 0.00818(16)
Cu2 0.02266(19) 0.01944(19) 0.0292(2) 0.00161(15) 0.01384(17) 0.01121(16)
Mo1 0.00955(11) 0.01353(12) 0.01002(11) 0.00113(9) 0.00287(9) 0.00193(9)
Mo2 0.01283(11) 0.01307(12) 0.01159(12) -0.00015(9) 0.00239(9) 0.00252(9)
Mo3 0.01235(11) 0.01125(12) 0.01076(12) -0.00003(9) 0.00158(9) 0.00143(9)
Mo4 0.01278(11) 0.01352(12) 0.00906(11) 0.00109(9) 0.00302(9) 0.00162(9)
O1 0.0188(10) 0.0225(11) 0.0191(10) 0.0037(8) 0.0101(9) 0.0069(9)
O2 0.0120(9) 0.0128(9) 0.0110(9) 0.0006(7) 0.0031(7) 0.0004(7)
O3 0.0117(9) 0.0144(9) 0.0094(9) 0.0002(7) 0.0019(7) 0.0012(7)
O4 0.0130(9) 0.0163(10) 0.0107(9) 0.0017(8) 0.0008(8) 0.0029(8)
O5 0.0258(11) 0.0192(11) 0.0217(11) -0.0036(9) 0.0106(9) 0.0023(9)
O6 0.0161(10) 0.0143(10) 0.0152(10) 0.0032(8) 0.0015(8) 0.0015(8)
O7 0.0126(9) 0.0182(10) 0.0148(10) 0.0035(8) 0.0051(8) 0.0057(8)
O8 0.0190(10) 0.0195(11) 0.0192(11) 0.0033(8) 0.0025(9) 0.0067(9)
O9 0.0193(10) 0.0207(11) 0.0191(11) 0.0011(8) 0.0065(9) 0.0070(9)
O10 0.0197(10) 0.0258(12) 0.0204(11) 0.0015(9) 0.0100(9) 0.0072(9)
O11 0.0221(11) 0.0196(11) 0.0132(10) 0.0028(9) 0.0047(9) 0.0012(8)
O12 0.0138(9) 0.0136(9) 0.0123(9) 0.0031(7) 0.0033(8) 0.0013(8)
O13 0.0227(11) 0.0155(10) 0.0156(10) 0.0022(8) 0.0030(9) -0.0008(8)
N1 0.0155(11) 0.0167(12) 0.0165(12) 0.0019(10) 0.0047(10) 0.0052(10)
N2 0.0136(11) 0.0161(12) 0.0134(11) 0.0010(9) 0.0044(9) 0.0033(9)
N3 0.0173(12) 0.0199(13) 0.0224(13) 0.0037(10) 0.0087(10) 0.0095(11)
N4 0.0120(11) 0.0166(12) 0.0193(12) 0.0006(9) 0.0044(10) 0.0053(10)
C1 0.0149(13) 0.0169(14) 0.0161(14) 0.0042(11) 0.0080(11) 0.0040(11)
C2 0.0156(14) 0.0229(15) 0.0178(14) 0.0023(12) 0.0050(12) 0.0060(12)
C3 0.0195(14) 0.0291(17) 0.0170(14) 0.0076(13) 0.0057(12) 0.0103(13)
C4 0.0226(15) 0.0202(15) 0.0260(16) 0.0072(12) 0.0122(13) 0.0125(13)
C5 0.0193(14) 0.0183(15) 0.0209(15) 0.0020(12) 0.0074(12) 0.0051(12)
C6 0.0165(14) 0.0174(14) 0.0236(15) 0.0015(11) 0.0079(12) 0.0023(12)
C7 0.0166(13) 0.0203(15) 0.0148(14) 0.0015(11) 0.0057(11) 0.0019(12)
C8 0.0145(13) 0.0172(14) 0.0160(14) 0.0054(11) 0.0068(11) 0.0063(11)
C9 0.0153(13) 0.0196(15) 0.0139(14) 0.0000(11) 0.0035(11) 0.0030(11)
C10 0.0201(14) 0.0224(15) 0.0160(14) 0.0019(12) 0.0062(12) 0.0058(12)
C11 0.0129(13) 0.0164(14) 0.0153(13) 0.0023(11) 0.0061(11) 0.0020(11)
C12 0.0150(13) 0.0243(16) 0.0189(15) 0.0011(12) 0.0033(12) 0.0078(13)
C13 0.0190(14) 0.0299(17) 0.0174(15) 0.0055(13) 0.0035(12) 0.0123(13)
C14 0.0206(15) 0.0225(15) 0.0214(15) 0.0041(12) 0.0094(12) 0.0109(13)
C15 0.0165(13) 0.0168(14) 0.0205(15) -0.0003(11) 0.0076(12) 0.0048(12)
C16 0.0102(12) 0.0161(14) 0.0173(14) -0.0009(10) 0.0022(11) 0.0020(11)
C17 0.0130(13) 0.0197(14) 0.0145(13) 0.0009(11) 0.0034(11) 0.0020(11)
C18 0.0095(12) 0.0167(14) 0.0165(13) 0.0017(10) 0.0048(11) 0.0034(11)
C19 0.0137(13) 0.0157(14) 0.0156(14) -0.0011(11) 0.0041(11) 0.0037(11)
C20 0.0164(13) 0.0190(14) 0.0157(14) 0.0013(11) 0.0056(11) 0.0055(12)

loop_
_atom_type_symbol
_atom_type_description
_atom_type_scat_dispersion_real
_atom_type_scat_dispersion_imag
_atom_type_scat_source
C C 0.0033 0.0016 'International Tables Vol C Tables 4.2.6.8 and 6.1.1.4'
H H 0.0000 0.0000 'International Tables Vol C Tables 4.2.6.8 and 6.1.1.4'
N N 0.0061 0.0033 'International Tables Vol C Tables 4.2.6.8 and 6.1.1.4'
O O 0.0106 0.0060 'International Tables Vol C Tables 4.2.6.8 and 6.1.1.4'
Cu Cu 0.3201 1.2651 'International Tables Vol C Tables 4.2.6.8 and 6.1.1.4'
Mo Mo -1.6832 0.6857 'International Tables Vol C Tables 4.2.6.8 and 6.1.1.4'

loop_
_geom_angle_atom_site_label_1
_geom_angle_atom_site_label_2
_geom_angle_atom_site_label_3
_geom_angle_site_symmetry_1
_geom_angle_site_symmetry_3
_geom_angle
_geom_angle_publ_flag
N2 Cu1 N1 . 1_655 166.67(11) y
N2 Cu1 O11 . . 91.17(9) y
N1 Cu1 O11 1_655 . 102.16(9) y
N3 Cu2 N4 . 1_565 176.59(11) y
N3 Cu2 O8 . . 94.60(9) y
N4 Cu2 O8 1_565 . 88.62(9) y
O1 Mo1 O7 . . 104.13(10) ?
O1 Mo1 O12 . 2_767 103.31(10) ?
O7 Mo1 O12 . 2_767 96.53(9) ?
O1 Mo1 O3 . . 100.14(10) ?
O7 Mo1 O3 . . 97.28(9) ?
O12 Mo1 O3 2_767 . 148.88(8) ?
O1 Mo1 O2 . 2_767 99.67(9) ?
O7 Mo1 O2 . 2_767 156.20(8) ?
O12 Mo1 O2 2_767 2_767 78.25(8) ?
O3 Mo1 O2 . 2_767 77.88(8) ?
O1 Mo1 O2 . . 174.83(9) ?
O7 Mo1 O2 . . 80.44(8) ?
O12 Mo1 O2 2_767 . 78.32(8) ?
O3 Mo1 O2 . . 76.68(7) ?
O2 Mo1 O2 2_767 . 75.76(8) ?
O5 Mo2 O8 . . 104.36(11) ?
O5 Mo2 O6 . . 99.98(10) ?
O8 Mo2 O6 . . 104.48(10) ?
O5 Mo2 O4 . . 95.52(10) ?
O8 Mo2 O4 . . 103.74(9) ?
O6 Mo2 O4 . . 143.10(8) ?
O5 Mo2 O7 . . 167.53(10) ?
O8 Mo2 O7 . . 87.49(9) ?
O6 Mo2 O7 . . 80.38(8) ?
O4 Mo2 O7 . . 77.61(8) ?
O5 Mo2 O2 . . 98.17(9) ?
O8 Mo2 O2 . . 157.44(9) ?
O6 Mo2 O2 . . 72.29(8) ?
O4 Mo2 O2 . . 72.49(7) ?
O7 Mo2 O2 . . 69.95(7) ?
O13 Mo3 O9 . . 104.51(11) ?
O13 Mo3 O6 . 2_767 102.70(10) ?
O9 Mo3 O6 . 2_767 102.48(10) ?
O13 Mo3 O3 . . 98.40(9) ?
O9 Mo3 O3 . . 98.37(9) ?
O6 Mo3 O3 2_767 . 145.35(8) ?
O13 Mo3 O2 . 2_767 158.49(9) ?
O9 Mo3 O2 . 2_767 96.39(9) ?
O6 Mo3 O2 2_767 2_767 77.18(8) ?
O3 Mo3 O2 . 2_767 73.23(8) ?
O13 Mo3 O12 . . 87.46(9) ?
O9 Mo3 O12 . . 164.60(9) ?
O6 Mo3 O12 2_767 . 83.87(8) ?
O3 Mo3 O12 . . 69.86(7) ?
O2 Mo3 O12 2_767 . 71.10(7) ?
O10 Mo4 O11 . . 103.78(11) ?
O10 Mo4 O4 . . 101.69(10) ?
O11 Mo4 O4 . . 101.11(9) ?
O10 Mo4 O12 . . 99.31(10) ?
O11 Mo4 O12 . . 98.94(9) ?
O4 Mo4 O12 . . 146.43(8) ?
O10 Mo4 O2 . . 94.67(9) ?
O11 Mo4 O2 . . 161.16(9) ?
O4 Mo4 O2 . . 78.47(8) ?
O12 Mo4 O2 . . 73.96(8) ?
O10 Mo4 O3 . . 165.25(9) ?
O11 Mo4 O3 . . 89.49(9) ?
O4 Mo4 O3 . . 81.66(8) ?
O12 Mo4 O3 . . 71.85(8) ?
O2 Mo4 O3 . . 71.76(7) ?
Mo1 O2 Mo4 2_767 . 91.84(7) ?
Mo1 O2 Mo3 2_767 2_767 91.42(7) ?
Mo4 O2 Mo3 . 2_767 161.75(10) ?
Mo1 O2 Mo1 2_767 . 104.24(8) ?
Mo4 O2 Mo1 . . 97.94(7) ?
Mo3 O2 Mo1 2_767 . 98.65(7) ?
Mo1 O2 Mo2 2_767 . 165.98(10) ?
Mo4 O2 Mo2 . . 86.10(6) ?
Mo3 O2 Mo2 2_767 . 86.40(7) ?
Mo1 O2 Mo2 . . 89.78(6) ?
Mo1 O3 Mo3 . . 108.88(9) ?
Mo1 O3 Mo4 . . 110.68(9) ?
Mo3 O3 Mo4 . . 106.49(8) ?
Mo4 O4 Mo2 . . 117.04(10) ?
Mo3 O6 Mo2 2_767 . 120.41(11) ?
Mo1 O7 Mo2 . . 119.82(10) ?
Mo2 O8 Cu2 . . 129.30(11) ?
Mo4 O11 Cu1 . . 125.50(11) ?
Mo1 O12 Mo4 2_767 . 109.24(9) ?
Mo1 O12 Mo3 2_767 . 109.26(9) ?
Mo4 O12 Mo3 . . 103.53(8) ?
C5 N1 C1 . . 118.1(3) ?
C5 N1 Cu1 . 1_455 113.7(2) ?
C1 N1 Cu1 . 1_455 126.6(2) ?
C15 N2 C11 . . 118.2(2) ?
C15 N2 Cu1 . . 115.35(19) ?
C11 N2 Cu1 . . 126.5(2) ?
C6 N3 C10 . . 116.9(3) ?
C6 N3 Cu2 . . 119.3(2) ?
C10 N3 Cu2 . . 123.5(2) ?
C16 N4 C20 . . 117.5(3) ?
C16 N4 Cu2 . 1_545 119.9(2) ?
C20 N4 Cu2 . 1_545 122.2(2) ?
N1 C1 C2 . . 120.5(3) ?
N1 C1 C8 . . 118.6(3) ?
C2 C1 C8 . . 120.9(3) ?
C3 C2 C1 . . 120.4(3) ?
C3 C2 H2 . . 119.8 ?
C1 C2 H2 . . 119.8 ?
C2 C3 C4 . . 119.0(3) ?
C2 C3 H3 . . 120.5 ?
C4 C3 H3 . . 120.5 ?
C5 C4 C3 . . 118.2(3) ?
C5 C4 H4 . . 120.9 ?
C3 C4 H4 . . 120.9 ?
N1 C5 C4 . . 123.5(3) ?
N1 C5 H5 . . 118.2 ?
C4 C5 H5 . . 118.2 ?
N3 C6 C7 . . 123.6(3) ?
N3 C6 H6 . . 118.2 ?
C7 C6 H6 . . 118.2 ?
C6 C7 C8 . . 120.0(3) ?
C6 C7 H7 . . 120.0 ?
C8 C7 H7 . . 120.0 ?
C9 C8 C7 . . 116.3(3) ?
C9 C8 C1 . . 123.2(3) ?
C7 C8 C1 . . 120.4(3) ?
C10 C9 C8 . . 120.1(3) ?
C10 C9 H9 . . 120.0 ?
C8 C9 H9 . . 120.0 ?
N3 C10 C9 . . 123.1(3) ?
N3 C10 H10 . . 118.5 ?
C9 C10 H10 . . 118.5 ?
N2 C11 C12 . . 120.9(3) ?
N2 C11 C18 . . 118.3(2) ?
C12 C11 C18 . . 120.7(3) ?
C11 C12 C13 . . 119.9(3) ?
C11 C12 H12 . . 120.0 ?
C13 C12 H12 . . 120.0 ?
C14 C13 C12 . . 118.9(3) ?
C14 C13 H13 . . 120.5 ?
C12 C13 H13 . . 120.5 ?
C13 C14 C15 . . 118.8(3) ?
C13 C14 H14 . . 120.6 ?
C15 C14 H14 . . 120.6 ?
N2 C15 C14 . . 123.1(3) ?
N2 C15 H15 . . 118.5 ?
C14 C15 H15 . . 118.5 ?
N4 C16 C17 . . 123.0(3) ?
N4 C16 H16 . . 118.5 ?
C17 C16 H16 . . 118.5 ?
C16 C17 C18 . . 119.9(3) ?
C16 C17 H17 . . 120.0 ?
C18 C17 H17 . . 120.0 ?
C19 C18 C17 . . 116.8(3) ?
C19 C18 C11 . . 123.1(3) ?
C17 C18 C11 . . 120.1(3) ?
C20 C19 C18 . . 120.1(3) ?
C20 C19 H19 . . 119.9 ?
C18 C19 H19 . . 119.9 ?
N4 C20 C19 . . 122.6(3) ?
N4 C20 H20 . . 118.7 ?
C19 C20 H20 . . 118.7 ?

loop_
_geom_bond_atom_site_label_1
_geom_bond_atom_site_label_2
_geom_bond_site_symmetry_2
_geom_bond_distance
_geom_bond_publ_flag
Cu1 N2 . 1.913(2) y
Cu1 N1 1_655 1.916(2) y
Cu1 O11 . 2.408(2) y
Cu2 N3 . 1.895(3) y
Cu2 N4 1_565 1.897(3) y
Cu2 O8 . 2.564(2) y
Mo1 O1 . 1.697(2) y
Mo1 O7 . 1.747(2) y
Mo1 O12 2_767 1.930(2) y
Mo1 O3 . 1.940(2) y
Mo1 O2 2_767 2.149(2) y
Mo1 O2 . 2.416(2) y
Mo2 O5 . 1.703(2) y
Mo2 O8 . 1.710(2) y
Mo2 O6 . 1.903(2) y
Mo2 O4 . 1.939(2) y
Mo2 O7 . 2.256(2) y
Mo2 O2 . 2.504(2) y
Mo3 O13 . 1.697(2) y
Mo3 O9 . 1.700(2) y
Mo3 O6 2_767 1.898(2) y
Mo3 O3 . 1.986(2) y
Mo3 O2 2_767 2.310(2) y
Mo3 O12 . 2.450(2) y
Mo4 O10 . 1.697(2) y
Mo4 O11 . 1.715(2) y
Mo4 O4 . 1.901(2) y
Mo4 O12 . 1.981(2) y
Mo4 O2 . 2.288(2) y
Mo4 O3 . 2.365(2) y
N1 C5 . 1.350(4) ?
N1 C1 . 1.361(4) ?
N2 C15 . 1.355(4) ?
N2 C11 . 1.361(4) ?
N3 C6 . 1.345(4) ?
N3 C10 . 1.351(4) ?
N4 C16 . 1.349(4) ?
N4 C20 . 1.353(4) ?
C1 C2 . 1.386(4) ?
C1 C8 . 1.482(4) ?
C2 C3 . 1.378(4) ?
C2 H2 . 0.9300 ?
C3 C4 . 1.383(4) ?
C3 H3 . 0.9300 ?
C4 C5 . 1.374(4) ?
C4 H4 . 0.9300 ?
C5 H5 . 0.9300 ?
C6 C7 . 1.369(4) ?
C6 H6 . 0.9300 ?
C7 C8 . 1.404(4) ?
C7 H7 . 0.9300 ?
C8 C9 . 1.399(4) ?
C9 C10 . 1.378(4) ?
C9 H9 . 0.9300 ?
C10 H10 . 0.9300 ?
C11 C12 . 1.389(4) ?
C11 C18 . 1.482(4) ?
C12 C13 . 1.390(4) ?
C12 H12 . 0.9300 ?
C13 C14 . 1.378(4) ?
C13 H13 . 0.9300 ?
C14 C15 . 1.379(4) ?
C14 H14 . 0.9300 ?
C15 H15 . 0.9300 ?
C16 C17 . 1.372(4) ?
C16 H16 . 0.9300 ?
C17 C18 . 1.401(4) ?
C17 H17 . 0.9300 ?
C18 C19 . 1.399(4) ?
C19 C20 . 1.378(4) ?
C19 H19 . 0.9300 ?
C20 H20 . 0.9300 ?

loop_
_geom_hbond_atom_site_label_D
_geom_hbond_atom_site_label_H
_geom_hbond_atom_site_label_A
_geom_hbond_site_symmetry_A
_geom_hbond_distance_DH
_geom_hbond_distance_HA
_geom_hbond_distance_DA
_geom_hbond_angle_DHA
_geom_hbond_publ_flag
C4 H4 O5 1_445 0.93 2.46 3.07 124 y
C7 H7 O1 2_667 0.93 2.47 3.03 119 y
C10 H10 O4 2_666 0.93 2.42 3.25 148 y
C12 H12 O9 2_656 0.93 2.55 3.46 168 y
C14 H14 O10 2_766 0.93 2.47 3.12 127 y
C16 H16 O3 2_656 0.93 2.45 3.02 120 y

loop_
_geom_torsion_atom_site_label_1
_geom_torsion_atom_site_label_2
_geom_torsion_atom_site_label_3
_geom_torsion_atom_site_label_4
_geom_torsion_site_symmetry_1
_geom_torsion_site_symmetry_4
_geom_torsion
O10 Mo4 O2 Mo1 . 2_767 -80.59(10)
O11 Mo4 O2 Mo1 . 2_767 87.8(3)
O4 Mo4 O2 Mo1 . 2_767 178.41(9)
O12 Mo4 O2 Mo1 . 2_767 17.77(7)
O3 Mo4 O2 Mo1 . 2_767 93.50(8)
O10 Mo4 O2 Mo3 . 2_767 19.6(3)
O11 Mo4 O2 Mo3 . 2_767 -172.0(3)
O4 Mo4 O2 Mo3 . 2_767 -81.4(3)
O12 Mo4 O2 Mo3 . 2_767 117.9(3)
O3 Mo4 O2 Mo3 . 2_767 -166.3(3)
Mo1 Mo4 O2 Mo3 2_767 2_767 100.2(3)
O10 Mo4 O2 Mo1 . . 174.76(9)
O11 Mo4 O2 Mo1 . . -16.9(3)
O4 Mo4 O2 Mo1 . . 73.76(8)
O12 Mo4 O2 Mo1 . . -86.88(8)
O3 Mo4 O2 Mo1 . . -11.15(6)
Mo1 Mo4 O2 Mo1 2_767 . -104.65(9)
O10 Mo4 O2 Mo2 . . 85.53(9)
O11 Mo4 O2 Mo2 . . -106.1(3)
O4 Mo4 O2 Mo2 . . -15.47(7)
O12 Mo4 O2 Mo2 . . -176.11(8)
O3 Mo4 O2 Mo2 . . -100.39(7)
Mo1 Mo4 O2 Mo2 2_767 . 166.12(9)
O7 Mo1 O2 Mo1 . 2_767 179.45(10)
O12 Mo1 O2 Mo1 2_767 2_767 80.67(9)
O3 Mo1 O2 Mo1 . 2_767 -80.65(9)
O2 Mo1 O2 Mo1 2_767 2_767 0.0
O7 Mo1 O2 Mo4 . . -86.60(9)
O12 Mo1 O2 Mo4 2_767 . 174.62(9)
O3 Mo1 O2 Mo4 . . 13.31(7)
O2 Mo1 O2 Mo4 2_767 . 93.95(9)
O7 Mo1 O2 Mo3 . 2_767 85.76(9)
O12 Mo1 O2 Mo3 2_767 2_767 -13.02(8)
O3 Mo1 O2 Mo3 . 2_767 -174.34(9)
O2 Mo1 O2 Mo3 2_767 2_767 -93.69(9)
O7 Mo1 O2 Mo2 . . -0.57(8)
O12 Mo1 O2 Mo2 2_767 . -99.35(7)
O3 Mo1 O2 Mo2 . . 99.33(7)
O2 Mo1 O2 Mo2 2_767 . 179.98(10)
O5 Mo2 O2 Mo1 . 2_767 4.3(4)
O8 Mo2 O2 Mo1 . 2_767 -178.8(3)
O6 Mo2 O2 Mo1 . 2_767 -93.6(4)
O4 Mo2 O2 Mo1 . 2_767 97.5(4)
O7 Mo2 O2 Mo1 . 2_767 -179.6(4)
O5 Mo2 O2 Mo4 . . -77.65(9)
O8 Mo2 O2 Mo4 . . 99.2(2)
O6 Mo2 O2 Mo4 . . -175.59(9)
O4 Mo2 O2 Mo4 . . 15.59(7)
O7 Mo2 O2 Mo4 . . 98.44(7)
O5 Mo2 O2 Mo3 . 2_767 85.69(9)
O8 Mo2 O2 Mo3 . 2_767 -97.4(2)
O6 Mo2 O2 Mo3 . 2_767 -12.24(8)
O4 Mo2 O2 Mo3 . 2_767 178.93(8)
O7 Mo2 O2 Mo3 . 2_767 -98.21(7)
O5 Mo2 O2 Mo1 . . -175.63(8)
O8 Mo2 O2 Mo1 . . 1.3(2)
O6 Mo2 O2 Mo1 . . 86.43(8)
O4 Mo2 O2 Mo1 . . -82.39(8)
O7 Mo2 O2 Mo1 . . 0.46(6)
O1 Mo1 O3 Mo3 . . -72.75(11)
O7 Mo1 O3 Mo3 . . -178.59(9)
O12 Mo1 O3 Mo3 2_767 . 65.72(19)
O2 Mo1 O3 Mo3 2_767 . 25.07(9)
O2 Mo1 O3 Mo3 . . 103.08(9)
O1 Mo1 O3 Mo4 . . 170.53(9)
O7 Mo1 O3 Mo4 . . 64.70(10)
O12 Mo1 O3 Mo4 2_767 . -51.00(19)
O2 Mo1 O3 Mo4 2_767 . -91.65(9)
O2 Mo1 O3 Mo4 . . -13.63(7)
O13 Mo3 O3 Mo1 . . 176.59(10)
O9 Mo3 O3 Mo1 . . 70.46(11)
O6 Mo3 O3 Mo1 2_767 . -56.21(18)
O2 Mo3 O3 Mo1 2_767 . -23.73(8)
O12 Mo3 O3 Mo1 . . -99.26(10)
O13 Mo3 O3 Mo4 . . -64.05(10)
O9 Mo3 O3 Mo4 . . -170.18(9)
O6 Mo3 O3 Mo4 2_767 . 63.15(17)
O2 Mo3 O3 Mo4 2_767 . 95.63(8)
O12 Mo3 O3 Mo4 . . 20.10(7)
O10 Mo4 O3 Mo1 . . 38.6(4)
O11 Mo4 O3 Mo1 . . -167.07(11)
O4 Mo4 O3 Mo1 . . -65.76(10)
O12 Mo4 O3 Mo1 . . 93.35(10)
O2 Mo4 O3 Mo1 . . 14.77(8)
Mo1 Mo4 O3 Mo1 2_767 . 58.02(7)
O10 Mo4 O3 Mo3 . . -79.6(4)
O11 Mo4 O3 Mo3 . . 74.75(10)
O4 Mo4 O3 Mo3 . . 176.05(9)
O12 Mo4 O3 Mo3 . . -24.84(8)
O2 Mo4 O3 Mo3 . . -103.41(9)
Mo1 Mo4 O3 Mo3 2_767 . -60.17(7)
O10 Mo4 O4 Mo2 . . -69.74(13)
O11 Mo4 O4 Mo2 . . -176.51(11)
O12 Mo4 O4 Mo2 . . 57.89(19)
O2 Mo4 O4 Mo2 . . 22.70(10)
O3 Mo4 O4 Mo2 . . 95.67(11)
Mo1 Mo4 O4 Mo2 2_767 . 23.95(13)
O5 Mo2 O4 Mo4 . . 75.61(13)
O8 Mo2 O4 Mo4 . . -178.13(11)
O6 Mo2 O4 Mo4 . . -39.1(2)
O7 Mo2 O4 Mo4 . . -93.86(11)
O2 Mo2 O4 Mo4 . . -21.24(9)
O5 Mo2 O6 Mo3 . 2_767 -78.09(14)
O8 Mo2 O6 Mo3 . 2_767 174.12(12)
O4 Mo2 O6 Mo3 . 2_767 35.3(2)
O7 Mo2 O6 Mo3 . 2_767 89.26(12)
O2 Mo2 O6 Mo3 . 2_767 17.38(10)
O1 Mo1 O7 Mo2 . . -176.80(11)
O12 Mo1 O7 Mo2 2_767 . 77.67(12)
O3 Mo1 O7 Mo2 . . -74.37(12)
O2 Mo1 O7 Mo2 2_767 . 2.1(3)
O2 Mo1 O7 Mo2 . . 0.73(10)
O5 Mo2 O7 Mo1 . . 17.5(5)
O8 Mo2 O7 Mo1 . . 179.57(13)
O6 Mo2 O7 Mo1 . . -75.28(12)
O4 Mo2 O7 Mo1 . . 74.92(12)
O2 Mo2 O7 Mo1 . . -0.74(10)
O5 Mo2 O8 Cu2 . . 82.41(15)
O6 Mo2 O8 Cu2 . . -173.06(12)
O4 Mo2 O8 Cu2 . . -17.07(16)
O7 Mo2 O8 Cu2 . . -93.66(14)
O2 Mo2 O8 Cu2 . . -94.4(2)
N3 Cu2 O8 Mo2 . . 85.51(16)
N4 Cu2 O8 Mo2 1_565 . -95.62(16)
O10 Mo4 O11 Cu1 . . 44.08(15)
O4 Mo4 O11 Cu1 . . 149.19(12)
O12 Mo4 O11 Cu1 . . -57.88(14)
O2 Mo4 O11 Cu1 . . -124.0(2)
O3 Mo4 O11 Cu1 . . -129.41(12)
Mo1 Mo4 O11 Cu1 2_767 . -55.35(16)
N2 Cu1 O11 Mo4 . . -132.28(14)
N1 Cu1 O11 Mo4 1_655 . 47.80(15)
O10 Mo4 O12 Mo1 . 2_767 71.13(12)
O11 Mo4 O12 Mo1 . 2_767 176.80(10)
O4 Mo4 O12 Mo1 . 2_767 -57.07(18)
O2 Mo4 O12 Mo1 . 2_767 -21.09(9)
O3 Mo4 O12 Mo1 . 2_767 -96.70(10)
O10 Mo4 O12 Mo3 . . -172.55(9)
O11 Mo4 O12 Mo3 . . -66.88(10)
O4 Mo4 O12 Mo3 . . 59.25(17)
O2 Mo4 O12 Mo3 . . 95.23(8)
O3 Mo4 O12 Mo3 . . 19.61(7)
O13 Mo3 O12 Mo1 . 2_767 -167.66(11)
O9 Mo3 O12 Mo1 . 2_767 50.8(3)
O6 Mo3 O12 Mo1 2_767 2_767 -64.59(10)
O3 Mo3 O12 Mo1 . 2_767 92.44(10)
O2 Mo3 O12 Mo1 2_767 2_767 13.93(8)
O13 Mo3 O12 Mo4 . . 76.04(10)
O9 Mo3 O12 Mo4 . . -65.5(3)
O6 Mo3 O12 Mo4 2_767 . 179.11(9)
O3 Mo3 O12 Mo4 . . -23.87(8)
O2 Mo3 O12 Mo4 2_767 . -102.37(9)
N1 Cu1 N2 C15 1_655 . -86.4(5)
O11 Cu1 N2 C15 . . 93.9(2)
N1 Cu1 N2 C11 1_655 . 91.6(5)
O11 Cu1 N2 C11 . . -88.1(2)
O8 Cu2 N3 C6 . . 15.9(2)
O8 Cu2 N3 C10 . . -158.2(2)
C5 N1 C1 C2 . . -3.0(4)
Cu1 N1 C1 C2 1_455 . 161.5(2)
C5 N1 C1 C8 . . 175.8(3)
Cu1 N1 C1 C8 1_455 . -19.7(4)
N1 C1 C2 C3 . . -0.8(5)
C8 C1 C2 C3 . . -179.5(3)
C1 C2 C3 C4 . . 4.0(5)
C2 C3 C4 C5 . . -3.3(5)
C1 N1 C5 C4 . . 3.7(5)
Cu1 N1 C5 C4 1_455 . -162.7(3)
C3 C4 C5 N1 . . -0.5(5)
C10 N3 C6 C7 . . 0.7(5)
Cu2 N3 C6 C7 . . -173.8(2)
N3 C6 C7 C8 . . 0.9(5)
C6 C7 C8 C9 . . -1.2(4)
C6 C7 C8 C1 . . 175.7(3)
N1 C1 C8 C9 . . -22.9(4)
C2 C1 C8 C9 . . 155.9(3)
N1 C1 C8 C7 . . 160.5(3)
C2 C1 C8 C7 . . -20.8(4)
C7 C8 C9 C10 . . 0.1(4)
C1 C8 C9 C10 . . -176.7(3)
C6 N3 C10 C9 . . -1.9(5)
Cu2 N3 C10 C9 . . 172.3(2)
C8 C9 C10 N3 . . 1.5(5)
C15 N2 C11 C12 . . 0.4(4)
Cu1 N2 C11 C12 . . -177.5(2)
C15 N2 C11 C18 . . 179.7(3)
Cu1 N2 C11 C18 . . 1.7(4)
N2 C11 C12 C13 . . 3.0(5)
C18 C11 C12 C13 . . -176.2(3)
C11 C12 C13 C14 . . -3.9(5)
C12 C13 C14 C15 . . 1.4(5)
C11 N2 C15 C14 . . -3.1(4)
Cu1 N2 C15 C14 . . 175.1(2)
C13 C14 C15 N2 . . 2.2(5)
C20 N4 C16 C17 . . -0.3(4)
Cu2 N4 C16 C17 1_545 . 173.0(2)
N4 C16 C17 C18 . . 0.2(4)
C16 C17 C18 C19 . . -0.5(4)
C16 C17 C18 C11 . . -179.4(3)
N2 C11 C18 C19 . . 30.6(4)
C12 C11 C18 C19 . . -150.1(3)
N2 C11 C18 C17 . . -150.5(3)
C12 C11 C18 C17 . . 28.7(4)
C17 C18 C19 C20 . . 1.0(4)
C11 C18 C19 C20 . . 179.9(3)
C16 N4 C20 C19 . . 0.9(4)
C18 C19 C20 N4 . . -1.2(5)
C17 C18 C19 C20 . . 1.0(4)
C11 C18 C19 C20 . . 179.9(3)
C16 N4 C20 C19 . . 0.9(4)
C18 C19 C20 N4 . . -1.2(5)
